data_7016888
loop_
_publ_author_name
'Fu, Ying'
'Habtemariam, Abraha'
'Basri, Aida M. B. H.'
'Braddick, Darren'
'Clarkson, Guy J.'
'Sadler, Peter J.'

_publ_section_title
;
 Structure-activity relationships for organometallic osmium arene
 phenylazopyridine complexes with potent anticancer activity.
;
_journal_issue 40
_journal_name_full 'Dalton transactions (Cambridge, England : 2003)'
_journal_page_first 10553
_journal_page_last 10562
_journal_paper_doi 10.1039/c1dt10937e
_journal_volume 40
_journal_year 2011
_chemical_formula_sum 'C23 H18 Cl2 F6 N3 Os P'
_chemical_formula_weight 742.47
_chemical_name_systematic
;
?
;
_space_group_IT_number 14
_symmetry_cell_setting monoclinic
_symmetry_space_group_name_Hall '-P 2ybc'
_symmetry_space_group_name_H-M 'P 1 21/c 1'
_atom_sites_solution_hydrogens geom
_atom_sites_solution_primary direct
_atom_sites_solution_secondary difmap
_audit_creation_method SHELXL-97
_cell_angle_alpha 90.00
_cell_angle_beta 94.240(8)
_cell_angle_gamma 90.00
_cell_formula_units_Z 4
_cell_length_a 7.6240(5)
_cell_length_b 28.9718(19)
_cell_length_c 11.0421(14)
_cell_measurement_reflns_used 4676
_cell_measurement_temperature 298(2)
_cell_measurement_theta_max 29.27
_cell_measurement_theta_min 3.02
_cell_volume 2432.3(4)
_computing_cell_refinement 'CrysAlis RED, Oxford Diffraction Ltd'
_computing_data_collection 'CrysAlis CCD, Oxford Diffraction Ltd'
_computing_data_reduction 'CrysAlis RED, Oxford Diffraction Ltd'
_computing_molecular_graphics 'SHELXTL (Sheldrick, 1997)'
_computing_publication_material 'SHELXTL (Sheldrick, 1997)'
_computing_structure_refinement 'SHELXL-97 (Sheldrick, 1997)'
_computing_structure_solution 'SHELXS-97 (Sheldrick, 1990)'
_diffrn_ambient_temperature 298(2)
_diffrn_detector_area_resol_mean 10.2833
_diffrn_measured_fraction_theta_full 0.993
_diffrn_measured_fraction_theta_max 0.860
_diffrn_measurement_device_type 'Oxford Diffraction Gemini R'
_diffrn_measurement_method '\f & \w scans'
_diffrn_radiation_monochromator graphite
_diffrn_radiation_source 'Enhance (Mo) X-ray Source'
_diffrn_radiation_type MoK\a
_diffrn_radiation_wavelength 0.71073
_diffrn_reflns_av_R_equivalents 0.0725
_diffrn_reflns_av_sigmaI/netI 0.0863
_diffrn_reflns_limit_h_max 9
_diffrn_reflns_limit_h_min -10
_diffrn_reflns_limit_k_max 37
_diffrn_reflns_limit_k_min -39
_diffrn_reflns_limit_l_max 15
_diffrn_reflns_limit_l_min -10
_diffrn_reflns_number 12096
_diffrn_reflns_theta_full 26.75
_diffrn_reflns_theta_max 29.33
_diffrn_reflns_theta_min 3.03
_diffrn_standards_decay_% nil
_exptl_absorpt_coefficient_mu 5.593
_exptl_absorpt_correction_T_max 1.00
_exptl_absorpt_correction_T_min 0.58
_exptl_absorpt_correction_type multi-scan
_exptl_absorpt_process_details 'ABSPACK(CrysAlis, Oxford Diffraction)'
_exptl_crystal_colour black
_exptl_crystal_density_diffrn 2.028
_exptl_crystal_density_method 'not measured'
_exptl_crystal_description block
_exptl_crystal_F_000 1424
_exptl_crystal_size_max 0.35
_exptl_crystal_size_mid 0.25
_exptl_crystal_size_min 0.08
_refine_diff_density_max 3.453
_refine_diff_density_min -4.967
_refine_diff_density_rms 0.279
_refine_ls_extinction_method none
_refine_ls_goodness_of_fit_ref 1.044
_refine_ls_hydrogen_treatment constr
_refine_ls_matrix_type full
_refine_ls_number_parameters 325
_refine_ls_number_reflns 5739
_refine_ls_number_restraints 24
_refine_ls_restrained_S_all 1.044
_refine_ls_R_factor_all 0.0903
_refine_ls_R_factor_gt 0.0654
_refine_ls_shift/su_max 0.001
_refine_ls_shift/su_mean 0.000
_refine_ls_structure_factor_coef Fsqd
_refine_ls_weighting_details 'calc w=1/[\s^2^(Fo^2^)+(0.1259P)^2^+0.0000P] where P=(Fo^2^+2Fc^2^)/3'
_refine_ls_weighting_scheme calc
_refine_ls_wR_factor_gt 0.1748
_refine_ls_wR_factor_ref 0.1996
_reflns_number_gt 3906
_reflns_number_total 5739
_reflns_threshold_expression >2sigma(I)
_cod_data_source_file c1dt10937e.txt
_cod_data_source_block fy24
_cod_original_sg_symbol_H-M P2(1)/c
_cod_database_code 7016888

loop_
_symmetry_equiv_pos_as_xyz
'x, y, z'
'-x, y+1/2, -z+1/2'
'-x, -y, -z'
'x, -y-1/2, z-1/2'

loop_
_atom_site_label
_atom_site_type_symbol
_atom_site_fract_x
_atom_site_fract_y
_atom_site_fract_z
_atom_site_U_iso_or_equiv
_atom_site_adp_type
_atom_site_occupancy
_atom_site_symmetry_multiplicity
_atom_site_calc_flag
_atom_site_refinement_flags
Os1 Os 0.26685(5) 0.568489(11) 0.79867(3) 0.03267(17) Uani 1 1 d .
Cl1 Cl 0.5563(3) 0.53697(10) 0.8263(3) 0.0511(6) Uani 1 1 d .
N1 N 0.3326(13) 0.5775(3) 0.6166(8) 0.045(2) Uani 1 1 d .
Cl2 Cl 0.2276(4) 0.49533(9) 0.5398(3) 0.0545(7) Uani 1 1 d .
C2 C 0.3232(13) 0.5481(3) 0.5232(9) 0.041(2) Uani 1 1 d .
C3 C 0.3887(16) 0.5583(5) 0.4103(11) 0.055(3) Uani 1 1 d .
H3A H 0.3759 0.5372 0.3467 0.066 Uiso 1 1 calc R
C4 C 0.4706(18) 0.5991(5) 0.3959(12) 0.066(3) Uani 1 1 d .
H4A H 0.5195 0.6061 0.3234 0.080 Uiso 1 1 calc R
C5 C 0.4800(17) 0.6294(4) 0.4881(10) 0.056(3) Uani 1 1 d .
H5A H 0.5327 0.6580 0.4780 0.067 Uiso 1 1 calc R
C6 C 0.4114(12) 0.6188(4) 0.6000(9) 0.039(2) Uani 1 1 d .
N7 N 0.4258(12) 0.6497(3) 0.6942(8) 0.046(2) Uani 1 1 d .
N8 N 0.3704(10) 0.6320(2) 0.7900(7) 0.0363(17) Uani 1 1 d .
C9 C 0.3800(12) 0.6646(3) 0.8896(9) 0.040(2) Uani 1 1 d .
C10 C 0.3035(15) 0.7081(3) 0.8718(11) 0.053(3) Uani 1 1 d .
H10A H 0.2464 0.7160 0.7973 0.063 Uiso 1 1 calc R
C11 C 0.3142(18) 0.7392(4) 0.9667(14) 0.069(4) Uani 1 1 d .
H11A H 0.2630 0.7682 0.9566 0.083 Uiso 1 1 calc R
C12 C 0.3992(19) 0.7276(5) 1.0744(14) 0.072(4) Uani 1 1 d .
H12A H 0.4067 0.7493 1.1367 0.086 Uiso 1 1 calc R
C13 C 0.4760(17) 0.6843(4) 1.0957(11) 0.058(3) Uani 1 1 d .
H13A H 0.5337 0.6769 1.1704 0.070 Uiso 1 1 calc R
C14 C 0.4628(15) 0.6526(4) 1.0007(10) 0.051(3) Uani 1 1 d .
H14A H 0.5100 0.6232 1.0121 0.061 Uiso 1 1 calc R
C15 C -0.0104(13) 0.5547(3) 0.7530(10) 0.040(2) Uani 1 1 d .
H15A H -0.0595 0.5580 0.6689 0.048 Uiso 1 1 calc R
C16 C 0.0640(14) 0.5117(3) 0.7940(11) 0.050(3) Uani 1 1 d .
H16A H 0.0721 0.4867 0.7351 0.061 Uiso 1 1 calc R
C17 C 0.1652(14) 0.5089(4) 0.9049(10) 0.049(3) Uani 1 1 d U
H17A H 0.2404 0.4819 0.9219 0.059 Uiso 1 1 calc R
C18 C 0.1851(15) 0.5476(4) 0.9801(11) 0.052(3) Uani 1 1 d U
H18A H 0.2713 0.5473 1.0505 0.063 Uiso 1 1 calc R
C19 C 0.0962(11) 0.5900(3) 0.9438(8) 0.0330(19) Uani 1 1 d U
H19A H 0.1247 0.6184 0.9897 0.040 Uiso 1 1 calc R
C20 C -0.0030(13) 0.5931(3) 0.8307(9) 0.041(2) Uani 1 1 d U
C21 C -0.0746(13) 0.6396(3) 0.7896(9) 0.042(2) Uani 1 1 d .
C22 C -0.1408(13) 0.6700(4) 0.8720(11) 0.051(3) Uani 1 1 d .
H22A H -0.1514 0.6614 0.9523 0.061 Uiso 1 1 calc R
C23 C -0.1913(17) 0.7142(4) 0.8302(14) 0.067(4) Uani 1 1 d .
H23A H -0.2348 0.7349 0.8849 0.080 Uiso 1 1 calc R
C24 C -0.1792(17) 0.7280(5) 0.7133(15) 0.071(4) Uani 1 1 d .
H24A H -0.2133 0.7576 0.6890 0.085 Uiso 1 1 calc R
C25 C -0.1158(18) 0.6974(4) 0.6317(13) 0.068(3) Uani 1 1 d .
H25A H -0.1069 0.7067 0.5518 0.082 Uiso 1 1 calc R
C26 C -0.0647(14) 0.6528(4) 0.6665(10) 0.049(3) Uani 1 1 d .
H26A H -0.0248 0.6322 0.6102 0.059 Uiso 1 1 calc R
P10 P 0.0409(4) 0.37055(9) 0.7186(3) 0.0488(7) Uani 1 1 d .
F11 F -0.1084(11) 0.4015(3) 0.7700(7) 0.081(2) Uani 1 1 d .
F12 F 0.1930(10) 0.3394(2) 0.6678(7) 0.072(2) Uani 1 1 d .
F13 F -0.1014(11) 0.3432(3) 0.6368(8) 0.085(2) Uani 1 1 d .
F14 F 0.1871(12) 0.3993(3) 0.8001(8) 0.092(3) Uani 1 1 d .
F15 F 0.0576(14) 0.4062(3) 0.6119(8) 0.098(3) Uani 1 1 d .
F16 F 0.0240(15) 0.3359(3) 0.8276(8) 0.101(3) Uani 1 1 d .

loop_
_atom_site_aniso_label
_atom_site_aniso_U_11
_atom_site_aniso_U_22
_atom_site_aniso_U_33
_atom_site_aniso_U_23
_atom_site_aniso_U_13
_atom_site_aniso_U_12
Os1 0.0353(2) 0.0263(2) 0.0362(3) -0.00046(14) 0.00128(16) 0.00032(13)
Cl1 0.0449(14) 0.0542(15) 0.0533(16) 0.0048(13) -0.0026(12) 0.0126(12)
N1 0.057(6) 0.038(4) 0.038(5) 0.004(4) -0.008(4) 0.008(4)
Cl2 0.0604(16) 0.0474(14) 0.0551(16) -0.0193(13) 0.0000(13) -0.0028(13)
C2 0.042(5) 0.041(5) 0.039(6) 0.002(5) -0.008(4) 0.004(4)
C3 0.050(6) 0.073(8) 0.041(6) -0.008(6) 0.000(5) 0.011(6)
C4 0.064(8) 0.091(10) 0.044(7) -0.003(7) 0.011(6) 0.007(8)
C5 0.074(8) 0.051(6) 0.044(6) 0.011(6) 0.015(6) -0.001(6)
C6 0.029(4) 0.050(6) 0.040(5) 0.007(5) 0.009(4) -0.006(4)
N7 0.053(5) 0.036(4) 0.049(5) -0.002(4) 0.008(4) -0.005(4)
N8 0.044(4) 0.030(4) 0.034(4) 0.003(3) -0.004(3) -0.011(3)
C9 0.037(5) 0.040(5) 0.041(5) -0.006(4) 0.003(4) -0.007(4)
C10 0.059(7) 0.038(5) 0.060(7) 0.000(5) -0.005(6) -0.009(5)
C11 0.071(8) 0.044(6) 0.090(10) -0.030(7) -0.006(7) -0.002(6)
C12 0.084(10) 0.057(7) 0.076(10) -0.023(7) 0.019(8) -0.002(7)
C13 0.076(8) 0.048(6) 0.049(7) -0.017(5) -0.005(6) -0.013(6)
C14 0.059(7) 0.044(6) 0.049(6) 0.001(5) 0.004(5) -0.008(5)
C15 0.042(5) 0.032(4) 0.046(6) -0.005(5) 0.003(4) -0.022(4)
C16 0.049(6) 0.032(5) 0.074(8) 0.000(5) 0.029(6) -0.013(5)
C17 0.051(3) 0.046(3) 0.051(3) 0.005(3) 0.008(3) 0.002(3)
C18 0.053(4) 0.051(4) 0.052(4) 0.006(3) 0.003(3) -0.003(3)
C19 0.032(3) 0.036(3) 0.032(3) -0.004(2) 0.014(2) 0.001(2)
C20 0.042(3) 0.039(3) 0.041(3) 0.000(3) 0.002(2) -0.004(3)
C21 0.036(5) 0.043(5) 0.047(6) -0.003(5) -0.006(4) -0.001(4)
C22 0.038(5) 0.055(6) 0.061(7) -0.011(6) 0.009(5) 0.000(5)
C23 0.064(7) 0.054(7) 0.082(10) -0.035(7) 0.007(7) 0.009(6)
C24 0.062(8) 0.060(8) 0.088(11) -0.003(8) -0.019(7) 0.008(6)
C25 0.073(8) 0.061(8) 0.069(8) 0.008(7) -0.007(7) 0.004(7)
C26 0.042(5) 0.053(6) 0.051(6) -0.005(5) -0.001(5) 0.004(5)
P10 0.0608(18) 0.0393(14) 0.0457(16) -0.0006(13) 0.0002(13) 0.0014(13)
F11 0.087(5) 0.092(6) 0.065(5) -0.019(4) 0.003(4) 0.024(5)
F12 0.070(4) 0.060(4) 0.090(5) -0.017(4) 0.019(4) 0.010(4)
F13 0.072(5) 0.085(5) 0.095(6) -0.027(5) -0.011(4) -0.006(4)
F14 0.086(5) 0.078(5) 0.107(7) -0.038(5) -0.023(5) 0.007(5)
F15 0.161(9) 0.057(4) 0.079(6) 0.027(4) 0.023(6) 0.015(5)
F16 0.161(9) 0.074(5) 0.074(6) 0.023(5) 0.045(6) 0.019(6)

loop_
_atom_type_symbol
_atom_type_description
_atom_type_scat_dispersion_real
_atom_type_scat_dispersion_imag
_atom_type_scat_source
C C 0.0033 0.0016 'International Tables Vol C Tables 4.2.6.8 and 6.1.1.4'
H H 0.0000 0.0000 'International Tables Vol C Tables 4.2.6.8 and 6.1.1.4'
N N 0.0061 0.0033 'International Tables Vol C Tables 4.2.6.8 and 6.1.1.4'
F F 0.0171 0.0103 'International Tables Vol C Tables 4.2.6.8 and 6.1.1.4'
P P 0.1023 0.0942 'International Tables Vol C Tables 4.2.6.8 and 6.1.1.4'
Cl Cl 0.1484 0.1585 'International Tables Vol C Tables 4.2.6.8 and 6.1.1.4'
Os Os -1.2165 7.6030 'International Tables Vol C Tables 4.2.6.8 and 6.1.1.4'

loop_
_geom_angle_atom_site_label_1
_geom_angle_atom_site_label_2
_geom_angle_atom_site_label_3
_geom_angle
N8 Os1 N1 73.8(3)
N8 Os1 C15 122.4(3)
N1 Os1 C15 95.5(4)
N8 Os1 C18 115.4(4)
N1 Os1 C18 170.8(4)
C15 Os1 C18 80.0(4)
N8 Os1 C19 91.7(3)
N1 Os1 C19 146.9(3)
C15 Os1 C19 67.0(4)
C18 Os1 C19 37.9(4)
N8 Os1 C20 94.9(3)
N1 Os1 C20 113.3(3)
C15 Os1 C20 37.1(4)
C18 Os1 C20 67.7(4)
C19 Os1 C20 37.0(3)
N8 Os1 C16 159.8(4)
N1 Os1 C16 106.1(4)
C15 Os1 C16 37.6(4)
C18 Os1 C16 65.5(4)
C19 Os1 C16 77.6(4)
C20 Os1 C16 66.3(4)
N8 Os1 C17 151.3(4)
N1 Os1 C17 134.5(4)
C15 Os1 C17 67.3(4)
C18 Os1 C17 36.3(4)
C19 Os1 C17 66.4(4)
C20 Os1 C17 78.8(4)
C16 Os1 C17 36.2(4)
N8 Os1 Cl1 89.6(2)
N1 Os1 Cl1 83.5(3)
C15 Os1 Cl1 146.5(3)
C18 Os1 Cl1 95.7(3)
C19 Os1 Cl1 126.8(2)
C20 Os1 Cl1 163.1(3)
C16 Os1 Cl1 110.5(3)
C17 Os1 Cl1 89.5(3)
C2 N1 C6 117.2(9)
C2 N1 Os1 130.5(8)
C6 N1 Os1 112.0(7)
N1 C2 C3 123.2(10)
N1 C2 Cl2 119.2(9)
C3 C2 Cl2 117.6(9)
C4 C3 C2 118.9(11)
C4 C3 H3A 120.5
C2 C3 H3A 120.5
C5 C4 C3 118.9(12)
C5 C4 H4A 120.6
C3 C4 H4A 120.6
C4 C5 C6 121.2(12)
C4 C5 H5A 119.4
C6 C5 H5A 119.4
N1 C6 N7 119.0(9)
N1 C6 C5 120.4(10)
N7 C6 C5 120.6(9)
N8 N7 C6 110.7(8)
N7 N8 C9 111.4(7)
N7 N8 Os1 124.4(6)
C9 N8 Os1 124.1(6)
C14 C9 C10 120.7(9)
C14 C9 N8 120.3(9)
C10 C9 N8 119.0(9)
C11 C10 C9 118.8(11)
C11 C10 H10A 120.6
C9 C10 H10A 120.6
C12 C11 C10 120.1(12)
C12 C11 H11A 119.9
C10 C11 H11A 119.9
C11 C12 C13 122.6(12)
C11 C12 H12A 118.7
C13 C12 H12A 118.7
C14 C13 C12 117.4(12)
C14 C13 H13A 121.3
C12 C13 H13A 121.3
C9 C14 C13 120.3(10)
C9 C14 H14A 119.8
C13 C14 H14A 119.8
C20 C15 C16 120.0(10)
C20 C15 Os1 73.7(5)
C16 C15 Os1 74.3(6)
C20 C15 H15A 120.0
C16 C15 H15A 120.0
Os1 C15 H15A 120.0
C17 C16 C15 120.6(10)
C17 C16 Os1 72.0(6)
C15 C16 Os1 68.1(5)
C17 C16 H16A 118.6
C15 C16 H16A 118.6
Os1 C16 H16A 118.6
C18 C17 C16 120.0(10)
C18 C17 Os1 70.6(6)
C16 C17 Os1 71.8(6)
C18 C17 H17A 119.4
C16 C17 H17A 119.4
Os1 C17 H17A 119.4
C17 C18 C19 119.4(10)
C17 C18 Os1 73.1(7)
C19 C18 Os1 71.1(6)
C17 C18 H18A 120.0
C19 C18 H18A 120.0
Os1 C18 H18A 120.0
C20 C19 C18 120.4(9)
C20 C19 Os1 71.6(5)
C18 C19 Os1 71.0(6)
C20 C19 H19A 119.2
C18 C19 H19A 119.2
Os1 C19 H19A 119.2
C15 C20 C19 119.1(9)
C15 C20 C21 121.7(9)
C19 C20 C21 118.6(8)
C15 C20 Os1 69.2(6)
C19 C20 Os1 71.4(5)
C21 C20 Os1 123.7(7)
C22 C21 C26 120.3(10)
C22 C21 C20 120.6(10)
C26 C21 C20 119.0(9)
C21 C22 C23 117.8(11)
C21 C22 H22A 121.1
C23 C22 H22A 121.1
C24 C23 C22 122.9(12)
C24 C23 H23A 118.5
C22 C23 H23A 118.5
C23 C24 C25 118.9(13)
C23 C24 H24A 120.5
C25 C24 H24A 120.5
C24 C25 C26 121.3(13)
C24 C25 H25A 119.4
C26 C25 H25A 119.4
C25 C26 C21 118.7(11)
C25 C26 H26A 120.6
C21 C26 H26A 120.6
F13 P10 F15 89.6(5)
F13 P10 F16 91.5(6)
F15 P10 F16 178.6(5)
F13 P10 F11 90.5(5)
F15 P10 F11 89.8(5)
F16 P10 F11 89.2(5)
F13 P10 F12 90.1(4)
F15 P10 F12 90.4(5)
F16 P10 F12 90.6(5)
F11 P10 F12 179.4(5)
F13 P10 F14 178.8(6)
F15 P10 F14 89.3(6)
F16 P10 F14 89.7(6)
F11 P10 F14 89.6(5)
F12 P10 F14 89.9(5)

loop_
_geom_bond_atom_site_label_1
_geom_bond_atom_site_label_2
_geom_bond_distance
Os1 N8 2.007(7)
Os1 N1 2.124(9)
Os1 C15 2.173(10)
Os1 C18 2.225(12)
Os1 C19 2.227(9)
Os1 C20 2.230(10)
Os1 C16 2.255(10)
Os1 C17 2.257(11)
Os1 Cl1 2.387(3)
N1 C2 1.336(14)
N1 C6 1.357(13)
Cl2 C2 1.709(11)
C2 C3 1.408(16)
C3 C4 1.353(19)
C3 H3A 0.9300
C4 C5 1.342(17)
C4 H4A 0.9300
C5 C6 1.411(14)
C5 H5A 0.9300
C6 N7 1.371(13)
N7 N8 1.276(11)
N8 C9 1.447(12)
C9 C14 1.382(14)
C9 C10 1.398(14)
C10 C11 1.379(16)
C10 H10A 0.9300
C11 C12 1.355(19)
C11 H11A 0.9300
C12 C13 1.397(18)
C12 H12A 0.9300
C13 C14 1.392(15)
C13 H13A 0.9300
C14 H14A 0.9300
C15 C20 1.402(14)
C15 C16 1.429(15)
C15 H15A 0.9800
C16 C17 1.400(16)
C16 H16A 0.9800
C17 C18 1.398(16)
C17 H17A 0.9800
C18 C19 1.446(15)
C18 H18A 0.9800
C19 C20 1.414(13)
C19 H19A 0.9800
C20 C21 1.511(14)
C21 C22 1.388(14)
C21 C26 1.420(15)
C22 C23 1.405(17)
C22 H22A 0.9300
C23 C24 1.36(2)
C23 H23A 0.9300
C24 C25 1.38(2)
C24 H24A 0.9300
C25 C26 1.396(16)
C25 H25A 0.9300
C26 H26A 0.9300
P10 F13 1.573(8)
P10 F15 1.580(8)
P10 F16 1.580(8)
P10 F11 1.587(8)
P10 F12 1.603(7)
P10 F14 1.612(8)
